data_4030990
loop_
_publ_author_name
'Engel-Andreasen, Jens'
'Wich, Kathrine'
'Laursen, Jonas S.'
'Harris, Pernille'
'Olsen, Christian A.'

_publ_section_title
;
 Effects of thionation and fluorination on cis-trans isomerization in
 tertiary amides: an investigation of N-alkylglycine (peptoid) rotamers.
;
_journal_issue 11
_journal_name_full 'The Journal of organic chemistry'
_journal_page_first 5415
_journal_page_last 5427
_journal_paper_doi 10.1021/acs.joc.5b00048
_journal_volume 80
_journal_year 2015
_chemical_absolute_configuration ad
_chemical_formula_moiety 'C14 H17 F3 N2 O S'
_chemical_formula_sum 'C14 H17 F3 N2 O S'
_chemical_formula_weight 318.35
_chemical_name_systematic
;
 ?
;
_space_group_crystal_system orthorhombic
_space_group_IT_number 19
_space_group_name_Hall 'P 2ac 2ab'
_space_group_name_H-M_alt 'P 21 21 21'
_symmetry_space_group_name_Hall 'P 2ac 2ab'
_symmetry_space_group_name_H-M 'P 21 21 21'
_atom_sites_solution_hydrogens geom
_atom_sites_solution_primary direct
_audit_creation_date 2014-10-10
_audit_creation_method
;
Olex2 1.2
(compiled 2014.09.19 svn.r3010 for OlexSys, GUI svn.r4874)
;
_cell_angle_alpha 90
_cell_angle_beta 90
_cell_angle_gamma 90
_cell_formula_units_Z 4
_cell_length_a 5.78072(13)
_cell_length_b 9.29719(17)
_cell_length_c 27.6640(5)
_cell_measurement_reflns_used 9069
_cell_measurement_temperature 120(1)
_cell_measurement_theta_max 73.8790
_cell_measurement_theta_min 3.1970
_cell_volume 1486.79(5)
_computing_cell_refinement
;
CrysAlisPro, Agilent Technologies,
Version 1.171.37.34 (release 22-05-2014 CrysAlis171 .NET)
(compiled May 22 2014,16:03:01)
;
_computing_data_collection
;
CrysAlisPro, Agilent Technologies,
Version 1.171.37.34 (release 22-05-2014 CrysAlis171 .NET)
(compiled May 22 2014,16:03:01)
;
_computing_data_reduction
;
CrysAlisPro, Agilent Technologies,
Version 1.171.37.34 (release 22-05-2014 CrysAlis171 .NET)
(compiled May 22 2014,16:03:01)
;
_computing_molecular_graphics 'Olex2 (Dolomanov et al., 2009)'
_computing_publication_material 'Olex2 (Dolomanov et al., 2009)'
_computing_structure_refinement 'ShelXL (Sheldrick, 2008)'
_computing_structure_solution 'ShelXS (Sheldrick, 2008)'
_diffrn_ambient_environment N~2~
_diffrn_ambient_temperature 120(1)
_diffrn_detector 'CCD plate'
_diffrn_detector_area_resol_mean 5.3073
_diffrn_detector_type Atlas
_diffrn_measured_fraction_theta_full 0.999
_diffrn_measured_fraction_theta_max 0.985
_diffrn_measurement_details
;
  1 omega  -38.00  -13.00   1.0000    1.1200
omega____ theta____ kappa____ phi______ frames
    -      -41.0554  -57.0000    0.0000 25

  2 omega   23.00   63.00   1.0000    1.1200
omega____ theta____ kappa____ phi______ frames
    -       41.0554   38.0000    0.0000 40

  3 omega   23.00   50.00   1.0000    1.1200
omega____ theta____ kappa____ phi______ frames
    -       41.0554   77.0000   60.0000 27

  4 omega   10.00   97.00   1.0000    1.1200
omega____ theta____ kappa____ phi______ frames
    -       41.0554   77.0000   30.0000 87

  5 omega   81.00  108.00   1.0000    4.4850
omega____ theta____ kappa____ phi______ frames
    -      106.6310   77.0000  -90.0000 27

  6 omega  130.00  178.00   1.0000    4.4850
omega____ theta____ kappa____ phi______ frames
    -      106.6310   76.0000  -92.0371 48

  7 omega  153.00  178.00   1.0000    4.4850
omega____ theta____ kappa____ phi______ frames
    -      106.6310   69.0000  -63.5502 25

  8 omega  131.00  178.00   1.0000    4.4850
omega____ theta____ kappa____ phi______ frames
    -      106.6310   61.0000    0.0000 47

  9 omega  138.00  164.00   1.0000    4.4850
omega____ theta____ kappa____ phi______ frames
    -      106.6310   77.0000   60.0000 26

 10 omega  106.00  167.00   1.0000    4.4850
omega____ theta____ kappa____ phi______ frames
    -      106.6310   61.0000   30.0000 61

 11 omega   83.00  110.00   1.0000    4.4850
omega____ theta____ kappa____ phi______ frames
    -      106.6310   45.0000  -30.0000 27

 12 omega   83.00  177.00   1.0000    4.4850
omega____ theta____ kappa____ phi______ frames
    -      106.6310   45.0000  -60.0000 94

 13 omega   79.00  104.00   1.0000    4.4850
omega____ theta____ kappa____ phi______ frames
    -      106.6310   57.0000   17.2745 25

 14 omega   78.00  104.00   1.0000    4.4850
omega____ theta____ kappa____ phi______ frames
    -      106.6310   61.0000   60.0000 26

 15 omega   79.00  104.00   1.0000    4.4850
omega____ theta____ kappa____ phi______ frames
    -      106.6310   61.0000   30.0000 25

 16 omega   78.00  105.00   1.0000    4.4850
omega____ theta____ kappa____ phi______ frames
    -      106.6310   61.0000    0.0000 27

 17 omega   78.00  104.00   1.0000    4.4850
omega____ theta____ kappa____ phi______ frames
    -      106.6310   61.0000  -30.0000 26

 18 omega   78.00  104.00   1.0000    4.4850
omega____ theta____ kappa____ phi______ frames
    -      106.6310   61.0000  -60.0000 26

 19 omega   77.00  102.00   1.0000    4.4850
omega____ theta____ kappa____ phi______ frames
    -      106.6310   69.0000  -63.5502 25

 20 omega   74.00  178.00   1.0000    4.4850
omega____ theta____ kappa____ phi______ frames
    -      106.6310   77.0000  -30.0000 104

 21 omega   81.00  169.00   1.0000    4.4850
omega____ theta____ kappa____ phi______ frames
    -      106.6310   45.0000   60.0000 88

 22 omega   75.00  100.00   1.0000    4.4850
omega____ theta____ kappa____ phi______ frames
    -      106.6310   75.0000   53.0517 25

 23 omega   74.00  100.00   1.0000    4.4850
omega____ theta____ kappa____ phi______ frames
    -      106.6310   77.0000   30.0000 26

 24 omega   75.00  102.00   1.0000    4.4850
omega____ theta____ kappa____ phi______ frames
    -      106.6310   77.0000    0.0000 27

 25 omega   74.00  100.00   1.0000    4.4850
omega____ theta____ kappa____ phi______ frames
    -      106.6310   77.0000  -60.0000 26

 26 omega   75.00  100.00   1.0000    4.4850
omega____ theta____ kappa____ phi______ frames
    -      106.6310   76.0000  -92.0371 25

 27 omega   34.00   62.00   1.0000    4.4850
omega____ theta____ kappa____ phi______ frames
    -      106.6310  -30.0000  -60.0000 28

 28 omega   34.00   95.00   1.0000    4.4850
omega____ theta____ kappa____ phi______ frames
    -      106.6310  -45.0000  -90.0000 61

 29 omega   35.00   92.00   1.0000    4.4850
omega____ theta____ kappa____ phi______ frames
    -      106.6310  -45.0000    0.0000 57

 30 omega   34.00   84.00   1.0000    1.1200
omega____ theta____ kappa____ phi______ frames
    -       41.0554 -125.0000  -30.0000 50

 31 omega   32.00  106.00   1.0000    4.4850
omega____ theta____ kappa____ phi______ frames
    -      106.6310  -94.0000   30.0000 74

 32 omega   75.00  100.00   1.0000    4.4850
omega____ theta____ kappa____ phi______ frames
    -      106.6310   77.0000   60.0000 25

 33 omega -128.00   47.00   1.0000    1.1200
omega____ theta____ kappa____ phi______ frames
    -      -41.0554    0.0000   60.0000 175
;
_diffrn_measurement_device 'four-circle diffractometer'
_diffrn_measurement_device_type 'SuperNova, Dual, Cu at zero, Atlas'
_diffrn_measurement_method '\w scans'
_diffrn_orient_matrix_UB_11 0.0694993000
_diffrn_orient_matrix_UB_12 -0.1303129000
_diffrn_orient_matrix_UB_13 -0.0312117000
_diffrn_orient_matrix_UB_21 0.0004088000
_diffrn_orient_matrix_UB_22 0.0961112000
_diffrn_orient_matrix_UB_23 -0.0453693000
_diffrn_orient_matrix_UB_31 0.2571977000
_diffrn_orient_matrix_UB_32 0.0349311000
_diffrn_orient_matrix_UB_33 0.0085148000
_diffrn_radiation_monochromator mirror
_diffrn_radiation_probe x-ray
_diffrn_radiation_type CuK\a
_diffrn_radiation_wavelength 1.54184
_diffrn_reflns_av_R_equivalents 0.0656
_diffrn_reflns_av_unetI/netI 0.0405
_diffrn_reflns_laue_measured_fraction_full 0.999
_diffrn_reflns_laue_measured_fraction_max 0.985
_diffrn_reflns_limit_h_max 7
_diffrn_reflns_limit_h_min -6
_diffrn_reflns_limit_k_max 11
_diffrn_reflns_limit_k_min -10
_diffrn_reflns_limit_l_max 34
_diffrn_reflns_limit_l_min -31
_diffrn_reflns_number 13517
_diffrn_reflns_point_group_measured_fraction_full 1.000
_diffrn_reflns_point_group_measured_fraction_max 0.981
_diffrn_reflns_theta_full 67.684
_diffrn_reflns_theta_max 74.146
_diffrn_reflns_theta_min 3.195
_diffrn_source 'sealed X-ray tube'
_diffrn_source_type 'SuperNova (Cu) X-ray Source'
_exptl_absorpt_coefficient_mu 2.256
_exptl_absorpt_correction_T_max 1.00000
_exptl_absorpt_correction_T_min 0.64235
_exptl_absorpt_correction_type multi-scan
_exptl_absorpt_process_details
;
CrysAlisPro, Agilent Technologies,
Version 1.171.37.34 (release 22-05-2014 CrysAlis171 .NET)
(compiled May 22 2014,16:03:01)
Empirical absorption correction using spherical harmonics,
 implemented in SCALE3 ABSPACK scaling algorithm.
;
_exptl_crystal_colour colourless
_exptl_crystal_colour_primary colourless
_exptl_crystal_density_diffrn 1.422
_exptl_crystal_description needle
_exptl_crystal_F_000 664
_exptl_crystal_size_max 0.395
_exptl_crystal_size_mid 0.087
_exptl_crystal_size_min 0.084
_refine_diff_density_max 0.521
_refine_diff_density_min -0.413
_refine_diff_density_rms 0.101
_refine_ls_abs_structure_details
;
 Flack x determined using 1156 quotients [(I+)-(I-)]/[(I+)+(I-)]
 (Parsons and Flack (2004), Acta Cryst. A60, s61).
;
_refine_ls_abs_structure_Flack 0.004(16)
_refine_ls_extinction_method none
_refine_ls_goodness_of_fit_ref 1.059
_refine_ls_hydrogen_treatment constr
_refine_ls_matrix_type full
_refine_ls_number_parameters 193
_refine_ls_number_reflns 2976
_refine_ls_number_restraints 0
_refine_ls_restrained_S_all 1.059
_refine_ls_R_factor_all 0.0474
_refine_ls_R_factor_gt 0.0464
_refine_ls_shift/su_max 0.001
_refine_ls_shift/su_mean 0.000
_refine_ls_structure_factor_coef Fsqd
_refine_ls_weighting_details
;
 w=1/[\s^2^(Fo^2^)+(0.1009P)^2^]
 where P=(Fo^2^+2Fc^2^)/3
;
_refine_ls_weighting_scheme calc
_refine_ls_wR_factor_gt 0.1238
_refine_ls_wR_factor_ref 0.1257
_reflns_Friedel_coverage 0.684
_reflns_friedel_fraction_full 1.000
_reflns_friedel_fraction_max 0.973
_reflns_number_gt 2882
_reflns_number_total 2976
_reflns_threshold_expression 'I > 2\s(I)'
_cod_data_source_file jo5b00048_si_002.cif
_cod_data_source_block compound_8a
_cod_depositor_comments 'Adding full bibliography for 4030982--4030996.cif.'
_cod_original_cell_volume 1486.78(5)
_cod_database_code 4030990
_shelxl_version_number 2013-2
_chemical_oxdiff_formula 'C14 H17 F3 N2 O1 S1'
_shelx_space_group_comment
;
The symmetry employed for this shelxl refinement is uniquely defined
by the following loop, which should always be used as a source of
symmetry information in preference to the above space-group names.
They are only intended as comments.
;
_reflns_odcompleteness_completeness 99.94
_reflns_odcompleteness_iscentric 1
_reflns_odcompleteness_theta 66.97
_olex2_refinement_description
;
1. Fixed Uiso
 At 1.2 times of:
  All C(H) groups, All C(H,H) groups
 At 1.5 times of:
  All C(H,H,H) groups
2.a Ternary CH refined with riding coordinates:
 C7(H7)
2.b Secondary CH2 refined with riding coordinates:
 C4(H4A,H4B)
2.c Aromatic/amide H refined with riding coordinates:
 C10(H10), C14(H14), C11(H11), C12(H12), C13(H13)
2.d Idealised Me refined as rotating group:
 C2(H2A,H2B,H2C), C1(H1A,H1B,H1C), C8(H8A,H8B,H8C)
;
_olex2_submission_special_instructions 'No special instructions were received'

loop_
_space_group_symop_operation_xyz
'x, y, z'
'-x+1/2, -y, z+1/2'
'x+1/2, -y+1/2, -z'
'-x, y+1/2, -z+1/2'

loop_
_atom_site_label
_atom_site_type_symbol
_atom_site_fract_x
_atom_site_fract_y
_atom_site_fract_z
_atom_site_U_iso_or_equiv
_atom_site_adp_type
_atom_site_occupancy
_atom_site_site_symmetry_order
_atom_site_calc_flag
_atom_site_refinement_flags_posn
S1 S -0.01548(12) 0.27050(7) 0.72987(2) 0.0211(2) Uani 1 1 d .
F2 F 0.0594(4) 0.2338(2) 0.53599(6) 0.0344(5) Uani 1 1 d .
F3 F -0.0201(4) 0.0418(2) 0.57610(7) 0.0368(5) Uani 1 1 d .
F1 F -0.2134(3) 0.2345(2) 0.58939(7) 0.0328(4) Uani 1 1 d .
O4 O 0.2921(4) 0.1245(2) 0.63578(8) 0.0258(5) Uani 1 1 d .
N1 N 0.3156(4) 0.4462(2) 0.75988(8) 0.0185(5) Uani 1 1 d .
C9 C 0.2747(5) 0.5816(3) 0.58676(9) 0.0177(5) Uani 1 1 d .
C10 C 0.2940(5) 0.7283(3) 0.59681(10) 0.0224(6) Uani 1 1 d .
H10 H 0.1911 0.7708 0.6183 0.027 Uiso 1 1 calc R
N2 N 0.1923(4) 0.3612(2) 0.63270(8) 0.0167(5) Uani 1 1 d .
C3 C 0.2155(5) 0.3769(3) 0.72340(9) 0.0171(5) Uani 1 1 d .
C14 C 0.4338(5) 0.5211(3) 0.55441(10) 0.0209(6) Uani 1 1 d .
H14 H 0.4247 0.4235 0.5473 0.025 Uiso 1 1 calc R
C11 C 0.4641(6) 0.8115(3) 0.57520(11) 0.0255(6) Uani 1 1 d .
H11 H 0.4740 0.9091 0.5823 0.031 Uiso 1 1 calc R
C5 C 0.1774(5) 0.2227(3) 0.61930(9) 0.0193(5) Uani 1 1 d .
C12 C 0.6195(5) 0.7498(3) 0.54312(10) 0.0250(6) Uani 1 1 d .
H12 H 0.7330 0.8059 0.5285 0.030 Uiso 1 1 calc R
C4 C 0.3375(5) 0.3939(3) 0.67453(9) 0.0177(6) Uani 1 1 d .
H4A H 0.3926 0.4921 0.6717 0.021 Uiso 1 1 calc R
H4B H 0.4716 0.3312 0.6739 0.021 Uiso 1 1 calc R
C7 C 0.0851(5) 0.4870(3) 0.60824(9) 0.0169(5) Uani 1 1 d .
H7 H -0.0068 0.4499 0.5812 0.020 Uiso 1 1 calc R
C2 C 0.5177(6) 0.5398(3) 0.75360(10) 0.0228(6) Uani 1 1 d .
H2A H 0.6333 0.4903 0.7351 0.034 Uiso 1 1 calc GR
H2B H 0.5797 0.5645 0.7847 0.034 Uiso 1 1 calc GR
H2C H 0.4723 0.6259 0.7369 0.034 Uiso 1 1 calc GR
C6 C -0.0021(6) 0.1832(3) 0.57974(10) 0.0243(6) Uani 1 1 d .
C13 C 0.6044(6) 0.6035(3) 0.53286(10) 0.0238(6) Uani 1 1 d .
H13 H 0.7087 0.5613 0.5116 0.029 Uiso 1 1 calc R
C1 C 0.2246(6) 0.4332(3) 0.80919(10) 0.0250(6) Uani 1 1 d .
H1A H 0.0599 0.4462 0.8088 0.037 Uiso 1 1 calc GR
H1B H 0.2939 0.5053 0.8294 0.037 Uiso 1 1 calc GR
H1C H 0.2606 0.3395 0.8217 0.037 Uiso 1 1 calc GR
C8 C -0.0805(5) 0.5635(3) 0.64228(10) 0.0224(6) Uani 1 1 d .
H8A H 0.0043 0.6023 0.6691 0.034 Uiso 1 1 calc GR
H8B H -0.1939 0.4965 0.6539 0.034 Uiso 1 1 calc GR
H8C H -0.1565 0.6402 0.6253 0.034 Uiso 1 1 calc GR

loop_
_atom_site_aniso_label
_atom_site_aniso_U_11
_atom_site_aniso_U_22
_atom_site_aniso_U_33
_atom_site_aniso_U_23
_atom_site_aniso_U_13
_atom_site_aniso_U_12
S1 0.0211(4) 0.0230(4) 0.0193(4) 0.0007(2) 0.0022(2) -0.0046(2)
F2 0.0494(12) 0.0390(10) 0.0148(8) -0.0033(7) -0.0053(7) -0.0065(9)
F3 0.0489(13) 0.0230(8) 0.0383(11) -0.0092(7) -0.0082(10) -0.0058(9)
F1 0.0245(10) 0.0360(9) 0.0379(10) -0.0056(8) -0.0063(7) -0.0029(8)
O4 0.0318(13) 0.0215(10) 0.0241(10) 0.0000(8) -0.0014(9) 0.0059(9)
N1 0.0211(12) 0.0200(10) 0.0145(10) -0.0007(8) 0.0009(9) 0.0004(9)
C9 0.0192(14) 0.0221(12) 0.0118(11) 0.0021(9) -0.0001(9) 0.0017(10)
C10 0.0278(15) 0.0219(12) 0.0175(12) 0.0001(10) -0.0016(10) 0.0020(12)
N2 0.0182(12) 0.0177(10) 0.0144(10) 0.0001(8) -0.0026(8) 0.0000(9)
C3 0.0186(14) 0.0153(11) 0.0173(11) 0.0008(9) -0.0011(10) 0.0035(10)
C14 0.0244(16) 0.0221(12) 0.0163(12) -0.0004(9) 0.0003(10) 0.0025(11)
C11 0.0301(17) 0.0209(12) 0.0257(14) 0.0047(10) -0.0039(12) -0.0007(11)
C5 0.0194(14) 0.0221(12) 0.0164(12) -0.0020(10) 0.0028(9) 0.0012(11)
C12 0.0257(16) 0.0297(15) 0.0196(12) 0.0077(11) -0.0024(10) -0.0040(12)
C4 0.0165(14) 0.0210(12) 0.0157(12) 0.0001(10) -0.0019(9) -0.0010(10)
C7 0.0180(14) 0.0199(12) 0.0128(11) -0.0001(9) -0.0026(10) 0.0015(10)
C2 0.0214(15) 0.0283(13) 0.0188(13) -0.0035(10) -0.0003(10) -0.0035(12)
C6 0.0278(16) 0.0236(13) 0.0215(13) -0.0035(10) -0.0033(12) -0.0034(11)
C13 0.0229(15) 0.0342(16) 0.0143(12) 0.0040(10) 0.0032(10) 0.0004(11)
C1 0.0353(18) 0.0255(13) 0.0141(12) -0.0007(10) 0.0006(11) -0.0039(13)
C8 0.0197(15) 0.0269(13) 0.0206(13) -0.0001(11) 0.0015(11) 0.0050(11)

loop_
_atom_type_symbol
_atom_type_description
_atom_type_scat_dispersion_real
_atom_type_scat_dispersion_imag
_atom_type_scat_source
C C 0.0181 0.0091 'International Tables Vol C Tables 4.2.6.8 and 6.1.1.4'
H H 0.0000 0.0000 'International Tables Vol C Tables 4.2.6.8 and 6.1.1.4'
N N 0.0311 0.0180 'International Tables Vol C Tables 4.2.6.8 and 6.1.1.4'
O O 0.0492 0.0322 'International Tables Vol C Tables 4.2.6.8 and 6.1.1.4'
F F 0.0727 0.0534 'International Tables Vol C Tables 4.2.6.8 and 6.1.1.4'
S S 0.3331 0.5567 'International Tables Vol C Tables 4.2.6.8 and 6.1.1.4'

loop_
_geom_angle_atom_site_label_1
_geom_angle_atom_site_label_2
_geom_angle_atom_site_label_3
_geom_angle
C3 N1 C2 123.0(2)
C3 N1 C1 120.6(3)
C1 N1 C2 116.4(2)
C10 C9 C14 117.8(3)
C10 C9 C7 122.9(3)
C14 C9 C7 119.3(2)
C11 C10 C9 121.1(3)
C5 N2 C4 117.1(2)
C5 N2 C7 127.0(2)
C4 N2 C7 115.8(2)
N1 C3 S1 123.6(2)
N1 C3 C4 114.8(2)
C4 C3 S1 121.54(18)
C13 C14 C9 121.4(3)
C12 C11 C10 120.3(3)
O4 C5 N2 125.5(3)
O4 C5 C6 116.8(2)
N2 C5 C6 117.7(2)
C11 C12 C13 119.6(3)
N2 C4 C3 114.3(2)
N2 C7 C9 109.4(2)
N2 C7 C8 110.4(2)
C8 C7 C9 115.1(2)
F2 C6 C5 112.0(3)
F3 C6 F2 107.4(2)
F3 C6 F1 107.3(3)
F3 C6 C5 110.0(3)
F1 C6 F2 107.2(3)
F1 C6 C5 112.6(2)
C14 C13 C12 119.9(3)

loop_
_geom_bond_atom_site_label_1
_geom_bond_atom_site_label_2
_geom_bond_distance
S1 C3 1.671(3)
F2 C6 1.346(4)
F3 C6 1.323(3)
F1 C6 1.338(4)
O4 C5 1.217(4)
N1 C3 1.330(4)
N1 C2 1.467(4)
N1 C1 1.467(4)
C9 C10 1.396(4)
C9 C14 1.401(4)
C9 C7 1.525(4)
C10 C11 1.387(4)
N2 C5 1.342(4)
N2 C4 1.462(3)
N2 C7 1.487(3)
C3 C4 1.533(4)
C14 C13 1.384(4)
C11 C12 1.387(5)
C5 C6 1.552(4)
C12 C13 1.392(4)
C7 C8 1.520(4)

loop_
_geom_torsion_atom_site_label_1
_geom_torsion_atom_site_label_2
_geom_torsion_atom_site_label_3
_geom_torsion_atom_site_label_4
_geom_torsion
S1 C3 C4 N2 23.3(3)
O4 C5 C6 F2 -110.2(3)
O4 C5 C6 F3 9.2(4)
O4 C5 C6 F1 128.8(3)
N1 C3 C4 N2 -160.3(2)
C9 C10 C11 C12 -0.2(4)
C9 C14 C13 C12 -0.2(5)
C10 C9 C14 C13 -0.2(4)
C10 C9 C7 N2 -125.9(3)
C10 C9 C7 C8 -1.0(4)
C10 C11 C12 C13 -0.3(4)
N2 C5 C6 F2 70.3(3)
N2 C5 C6 F3 -170.4(3)
N2 C5 C6 F1 -50.7(3)
C14 C9 C10 C11 0.4(4)
C14 C9 C7 N2 55.9(3)
C14 C9 C7 C8 -179.1(2)
C11 C12 C13 C14 0.5(4)
C5 N2 C4 C3 -84.9(3)
C5 N2 C7 C9 -112.7(3)
C5 N2 C7 C8 119.6(3)
C4 N2 C5 O4 -7.9(4)
C4 N2 C5 C6 171.6(2)
C4 N2 C7 C9 64.3(3)
C4 N2 C7 C8 -63.4(3)
C7 C9 C10 C11 -177.7(2)
C7 C9 C14 C13 178.0(3)
C7 N2 C5 O4 169.0(3)
C7 N2 C5 C6 -11.5(4)
C7 N2 C4 C3 97.8(3)
C2 N1 C3 S1 -179.7(2)
C2 N1 C3 C4 3.9(4)
C1 N1 C3 S1 -0.4(4)
C1 N1 C3 C4 -176.7(2)
